data_4086832
loop_
_publ_author_name
'Tomov, Atanas K.'
'Nobbs, James D.'
'Chirinos, Juan J.'
'Saini, Prabhjot K.'
'Malinowski, Robert'
'Ho, Sarah K. Y.'
'Young, Craig T.'
'McGuinness, David S.'
'White, Andrew J. P.'
'Elsegood, Mark R. J.'
'Britovsek, George J. P.'

_publ_section_title
;
 Alternating \a-Olefin Distributions via Single and Double Insertions in
 Chromium-Catalyzed Ethylene Oligomerization
;
_journal_issue 3
_journal_name_full Organometallics
_journal_page_first 510
_journal_paper_doi 10.1021/acs.organomet.6b00671
_journal_volume 36
_journal_year 2016
_chemical_formula_moiety 'C28 H32 Cl2 Cr N6 O, C3 H7 N O, Cl'
_chemical_formula_sum 'C31 H39 Cl3 Cr N7 O2'
_chemical_formula_weight 700.04
_chemical_name_systematic
; 
 ? 
;
_space_group_crystal_system monoclinic
_space_group_IT_number 14
_space_group_name_Hall '-P 2yn'
_space_group_name_H-M_alt 'P 1 21/n 1'
_symmetry_space_group_name_Hall '-P 2yn'
_symmetry_space_group_name_H-M 'P 1 21/n 1'
_atom_sites_solution_hydrogens mixed
_audit_creation_method SHELXL
_cell_angle_alpha 90
_cell_angle_beta 100.854(9)
_cell_angle_gamma 90
_cell_formula_units_Z 4
_cell_length_a 13.9192(15)
_cell_length_b 9.5481(9)
_cell_length_c 26.260(3)
_cell_measurement_temperature 173
_cell_measurement_theta_max 70.9515
_cell_measurement_theta_min 3.3591
_cell_volume 3427.6(6)
_computing_cell_refinement 'CrysAlis RED, Oxford Diffraction Ltd'
_computing_data_collection 'CrysAlis CCD, Oxford Diffraction Ltd'
_computing_data_reduction 'CrysAlis RED, Oxford Diffraction Ltd'
_computing_molecular_graphics 'Bruker SHELXTL'
_computing_publication_material 'CIFTAB-2013 (Sheldrick, 2013)'
_computing_structure_refinement 'SHELXL-2013 (Sheldrick, 2013)'
_computing_structure_solution 'SHELXS-2013 (Sheldrick, 2013)'
_diffrn_ambient_temperature 173
_diffrn_detector_area_resol_mean 8.2556
_diffrn_measured_fraction_theta_full 0.998
_diffrn_measured_fraction_theta_max 0.979
_diffrn_measurement_device_type 'OD Xcalibur PX Ultra'
_diffrn_measurement_method 'omega scans'
_diffrn_radiation_type CuK\a
_diffrn_radiation_wavelength 1.54248
_diffrn_reflns_av_R_equivalents 0.0775
_diffrn_reflns_av_unetI/netI 0.0690
_diffrn_reflns_Laue_measured_fraction_full 0.998
_diffrn_reflns_Laue_measured_fraction_max 0.979
_diffrn_reflns_limit_h_max 16
_diffrn_reflns_limit_h_min -17
_diffrn_reflns_limit_k_max 10
_diffrn_reflns_limit_k_min -11
_diffrn_reflns_limit_l_max 31
_diffrn_reflns_limit_l_min -32
_diffrn_reflns_number 30586
_diffrn_reflns_point_group_measured_fraction_full 0.998
_diffrn_reflns_point_group_measured_fraction_max 0.979
_diffrn_reflns_theta_full 67.742
_diffrn_reflns_theta_max 71.216
_diffrn_reflns_theta_min 3.363
_exptl_absorpt_coefficient_mu 5.211
_exptl_absorpt_correction_T_max 0.83810
_exptl_absorpt_correction_T_min 0.57040
_exptl_absorpt_correction_type analytical
_exptl_absorpt_process_details
; 
CrysAlis RED, Oxford Diffraction Ltd., 
Version 1.171.24pre2 beta (release 31.07.2004 CrysAlis171 .NET) 
(compiled Jul 31 2004,21:19:05) 
Analytical numeric absorption correction using a multifaceted crystal 
model based on expressions derived by R.C. Clark & J.S. Reid. 
;
_exptl_crystal_colour Green
_exptl_crystal_density_diffrn 1.357
_exptl_crystal_description tablets
_exptl_crystal_F_000 1460
_exptl_crystal_size_max 0.10
_exptl_crystal_size_mid 0.10
_exptl_crystal_size_min 0.04
_refine_diff_density_max 0.396
_refine_diff_density_min -0.331
_refine_diff_density_rms 0.082
_refine_ls_extinction_method none
_refine_ls_goodness_of_fit_ref 1.173
_refine_ls_hydrogen_treatment mixed
_refine_ls_matrix_type full
_refine_ls_number_parameters 409
_refine_ls_number_reflns 6501
_refine_ls_number_restraints 2
_refine_ls_restrained_S_all 1.172
_refine_ls_R_factor_all 0.1243
_refine_ls_R_factor_gt 0.0861
_refine_ls_shift/su_max 0.001
_refine_ls_shift/su_mean 0.000
_refine_ls_structure_factor_coef Fsqd
_refine_ls_weighting_details 'w=1/[\s^2^(Fo^2^)+(0.0441P)^2^+17.1979P] where P=(Fo^2^+2Fc^2^)/3'
_refine_ls_weighting_scheme calc
_refine_ls_wR_factor_gt 0.1976
_refine_ls_wR_factor_ref 0.2152
_reflns_Friedel_coverage 0.000
_reflns_number_gt 4519
_reflns_number_total 6501
_reflns_threshold_expression 'I > 2\s(I)'
_cod_data_source_file om6b00671_si_002.cif
_cod_data_source_block '[Cr(5)Cl2(dmf)]Cl'
_cod_depositor_comments
;
The following automatic conversions were performed:

'_exptl_absorpt_correction_type' value 'Analytical' changed to
'analytical' according to
/usr/data/users/saulius/crontab/automatic-downloads/rss-feeds/ACS/lib/dictionaries/cif_core.dic
dictionary named 'cif_core.dic' version 2.4.2 from 2011-04-26.

Automatic conversion script
Id: cif_fix_values 4268 2015-11-12 08:31:59Z antanas 

 Adding full bibliography for 4086828--4086833.cif.
;
_cod_database_code 4086832
_shelx_space_group_comment
; 
The symmetry employed for this shelxl refinement is uniquely defined 
by the following loop, which should always be used as a source of 
symmetry information in preference to the above space-group names. 
They are only intended as comments. 
;
_shelxl_version_number 2013-4

loop_
_space_group_symop_operation_xyz
'x, y, z'
'-x+1/2, y+1/2, -z+1/2'
'-x, -y, -z'
'x-1/2, -y-1/2, z-1/2'

loop_
_atom_site_label
_atom_site_type_symbol
_atom_site_fract_x
_atom_site_fract_y
_atom_site_fract_z
_atom_site_U_iso_or_equiv
_atom_site_adp_type
_atom_site_occupancy
_atom_site_site_symmetry_order
_atom_site_calc_flag
_atom_site_refinement_flags_posn
_atom_site_refinement_flags_adp
Cr1 Cr 0.99785(8) 0.41228(12) 0.15458(4) 0.0349(3) Uani 1 1 d . .
Cl1 Cl 1.13182(13) 0.5149(2) 0.20791(8) 0.0553(5) Uani 1 1 d . .
Cl2 Cl 1.07410(12) 0.4056(2) 0.08420(7) 0.0461(4) Uani 1 1 d . .
N1 N 0.8675(4) 0.3373(5) 0.1149(2) 0.0312(12) Uani 1 1 d . .
C2 C 0.8165(5) 0.3198(6) 0.0640(3) 0.0326(14) Uani 1 1 d . .
C3 C 0.8444(5) 0.3387(7) 0.0166(3) 0.0395(16) Uani 1 1 d . .
H3A H 0.9091 0.3665 0.0145 0.047 Uiso 1 1 calc R U
C4 C 0.7746(6) 0.3156(8) -0.0279(3) 0.0502(19) Uani 1 1 d . .
H4A H 0.7917 0.3291 -0.0610 0.060 Uiso 1 1 calc R U
C5 C 0.6804(6) 0.2733(9) -0.0251(3) 0.055(2) Uani 1 1 d . .
H5A H 0.6352 0.2559 -0.0564 0.066 Uiso 1 1 calc R U
C6 C 0.6499(6) 0.2557(8) 0.0215(3) 0.0491(19) Uani 1 1 d . .
H6A H 0.5847 0.2299 0.0233 0.059 Uiso 1 1 calc R U
C7 C 0.7207(5) 0.2780(7) 0.0661(3) 0.0351(15) Uani 1 1 d . .
N8 N 0.7150(4) 0.2746(6) 0.1184(2) 0.0376(13) Uani 1 1 d D .
H8 H 0.6605(17) 0.252(6) 0.1303(15) 0.026(17) Uiso 1 1 d D .
C9 C 0.8023(4) 0.3116(6) 0.1454(2) 0.0297(14) Uani 1 1 d . .
C10 C 0.8294(5) 0.3207(7) 0.2025(3) 0.0376(16) Uani 1 1 d . .
H10A H 0.8448 0.2259 0.2170 0.045 Uiso 1 1 calc R U
H10B H 0.7735 0.3578 0.2167 0.045 Uiso 1 1 calc R U
N11 N 0.9166(4) 0.4146(6) 0.2183(2) 0.0360(13) Uani 1 1 d . .
C12 C 0.8871(5) 0.5628(7) 0.2255(3) 0.0404(16) Uani 1 1 d . .
H12A H 0.8189 0.5646 0.2313 0.048 Uiso 1 1 calc R U
H12B H 0.9296 0.6024 0.2566 0.048 Uiso 1 1 calc R U
C13 C 0.8945(5) 0.6505(7) 0.1800(3) 0.0355(15) Uani 1 1 d . .
N14 N 0.8646(4) 0.7847(6) 0.1734(2) 0.0376(13) Uani 1 1 d D .
H14 H 0.850(4) 0.839(4) 0.1987(11) 0.032(18) Uiso 1 1 d D .
C15 C 0.8850(5) 0.8300(7) 0.1265(3) 0.0417(17) Uani 1 1 d . .
C16 C 0.8680(6) 0.9540(8) 0.0997(3) 0.052(2) Uani 1 1 d . .
H16A H 0.8390 1.0316 0.1137 0.062 Uiso 1 1 calc R U
C17 C 0.8945(7) 0.9619(8) 0.0517(3) 0.059(2) Uani 1 1 d . .
H17A H 0.8836 1.0469 0.0327 0.071 Uiso 1 1 calc R U
C18 C 0.9368(7) 0.8500(8) 0.0303(3) 0.059(2) Uani 1 1 d . .
H18A H 0.9553 0.8606 -0.0025 0.071 Uiso 1 1 calc R U
C19 C 0.9525(6) 0.7202(8) 0.0567(3) 0.051(2) Uani 1 1 d . .
H19A H 0.9788 0.6416 0.0419 0.062 Uiso 1 1 calc R U
C20 C 0.9273(5) 0.7144(7) 0.1057(3) 0.0379(16) Uani 1 1 d . .
N21 N 0.9334(4) 0.6040(6) 0.1414(2) 0.0363(13) Uani 1 1 d . .
C22 C 0.9721(5) 0.3605(8) 0.2695(3) 0.0426(17) Uani 1 1 d . .
H22A H 1.0297 0.4214 0.2810 0.051 Uiso 1 1 calc R U
H22B H 0.9966 0.2653 0.2641 0.051 Uiso 1 1 calc R U
C23 C 0.9130(5) 0.3540(8) 0.3126(3) 0.0401(16) Uani 1 1 d . .
H23A H 0.8563 0.2908 0.3023 0.048 Uiso 1 1 calc R U
H23B H 0.8879 0.4484 0.3185 0.048 Uiso 1 1 calc R U
C24 C 0.9769(6) 0.3004(10) 0.3624(3) 0.060(2) Uani 1 1 d . .
H24A H 1.0044 0.2082 0.3555 0.072 Uiso 1 1 calc R U
H24B H 1.0323 0.3658 0.3729 0.072 Uiso 1 1 calc R U
C25 C 0.9220(6) 0.2855(8) 0.4068(3) 0.0466(18) Uani 1 1 d . .
C26 C 0.8728(7) 0.1639(9) 0.4137(4) 0.063(2) Uani 1 1 d . .
H26A H 0.8722 0.0883 0.3901 0.075 Uiso 1 1 calc R U
C27 C 0.8234(7) 0.1511(9) 0.4554(4) 0.066(3) Uani 1 1 d . .
H27A H 0.7901 0.0665 0.4599 0.080 Uiso 1 1 calc R U
C28 C 0.8229(6) 0.2567(9) 0.4890(3) 0.059(2) Uani 1 1 d . .
H28A H 0.7899 0.2466 0.5173 0.071 Uiso 1 1 calc R U
C29 C 0.8699(7) 0.3791(9) 0.4823(3) 0.060(2) Uani 1 1 d . .
H29A H 0.8690 0.4546 0.5058 0.072 Uiso 1 1 calc R U
C30 C 0.9192(6) 0.3933(9) 0.4412(3) 0.054(2) Uani 1 1 d . .
H30A H 0.9515 0.4789 0.4368 0.065 Uiso 1 1 calc R U
O31 O 1.0421(3) 0.2168(5) 0.17725(18) 0.0410(11) Uani 1 1 d . .
C31 C 1.0795(6) 0.1262(8) 0.1538(3) 0.051(2) Uani 1 1 d . .
H31A H 1.0841 0.1447 0.1188 0.061 Uiso 1 1 calc R U
N32 N 1.1133(4) 0.0060(7) 0.1738(3) 0.0553(18) Uani 1 1 d . .
C33 C 1.1073(7) -0.0304(11) 0.2283(4) 0.083(3) Uani 1 1 d . .
H33A H 1.0595 0.0307 0.2403 0.124 Uiso 1 1 calc R U
H33B H 1.1715 -0.0176 0.2506 0.124 Uiso 1 1 calc R U
H33C H 1.0868 -0.1283 0.2299 0.124 Uiso 1 1 calc R U
C34 C 1.1619(8) -0.0957(10) 0.1449(5) 0.088(3) Uani 1 1 d . .
H34A H 1.1536 -0.0665 0.1085 0.132 Uiso 1 1 calc R U
H34B H 1.1326 -0.1884 0.1468 0.132 Uiso 1 1 calc R U
H34C H 1.2318 -0.0998 0.1601 0.132 Uiso 1 1 calc R U
Cl3 Cl 0.86786(14) 0.98948(19) 0.26456(7) 0.0486(5) Uani 1 1 d . .
O41 O 0.5391(4) 0.1987(5) 0.1442(2) 0.0544(14) Uani 1 1 d . .
C41 C 0.4880(6) 0.3044(9) 0.1371(3) 0.054(2) Uani 1 1 d . .
H41A H 0.5193 0.3886 0.1300 0.065 Uiso 1 1 calc R U
N42 N 0.3939(5) 0.3122(7) 0.1384(3) 0.0583(18) Uani 1 1 d . .
C43 C 0.3412(7) 0.1850(13) 0.1488(5) 0.109(5) Uani 1 1 d . .
H43A H 0.3860 0.1049 0.1526 0.164 Uiso 1 1 calc R U
H43B H 0.2867 0.1680 0.1199 0.164 Uiso 1 1 calc R U
H43C H 0.3157 0.1975 0.1809 0.164 Uiso 1 1 calc R U
C44 C 0.3392(7) 0.4406(11) 0.1273(5) 0.088(3) Uani 1 1 d . .
H44A H 0.3831 0.5208 0.1361 0.133 Uiso 1 1 calc R U
H44B H 0.2873 0.4442 0.1478 0.133 Uiso 1 1 calc R U
H44C H 0.3099 0.4439 0.0903 0.133 Uiso 1 1 calc R U

loop_
_atom_site_aniso_label
_atom_site_aniso_U_11
_atom_site_aniso_U_22
_atom_site_aniso_U_33
_atom_site_aniso_U_23
_atom_site_aniso_U_13
_atom_site_aniso_U_12
Cr1 0.0285(6) 0.0330(6) 0.0432(6) -0.0007(5) 0.0072(5) -0.0005(5)
Cl1 0.0369(9) 0.0651(13) 0.0621(12) -0.0078(10) 0.0044(8) -0.0101(9)
Cl2 0.0393(9) 0.0492(10) 0.0529(11) -0.0005(9) 0.0166(8) 0.0012(8)
N1 0.029(3) 0.031(3) 0.034(3) -0.001(2) 0.005(2) 0.003(2)
C2 0.034(3) 0.026(3) 0.038(4) 0.002(3) 0.008(3) 0.006(3)
C3 0.034(4) 0.039(4) 0.044(4) 0.004(3) 0.006(3) 0.003(3)
C4 0.062(5) 0.045(4) 0.042(4) 0.002(4) 0.007(4) 0.000(4)
C5 0.056(5) 0.062(5) 0.040(4) 0.005(4) -0.010(4) -0.012(4)
C6 0.047(4) 0.043(4) 0.054(5) 0.003(4) 0.002(4) -0.007(4)
C7 0.040(4) 0.026(3) 0.037(4) 0.004(3) 0.002(3) 0.002(3)
N8 0.030(3) 0.037(3) 0.047(4) 0.004(3) 0.009(3) -0.001(3)
C9 0.026(3) 0.023(3) 0.037(4) 0.001(3) 0.000(3) 0.002(3)
C10 0.034(4) 0.038(4) 0.041(4) 0.001(3) 0.008(3) 0.005(3)
N11 0.032(3) 0.038(3) 0.037(3) 0.001(3) 0.004(2) 0.000(3)
C12 0.046(4) 0.038(4) 0.039(4) 0.000(3) 0.013(3) 0.000(3)
C13 0.030(3) 0.033(4) 0.043(4) -0.004(3) 0.007(3) -0.002(3)
N14 0.039(3) 0.033(3) 0.044(3) -0.003(3) 0.015(3) 0.000(3)
C15 0.038(4) 0.034(4) 0.054(5) -0.001(3) 0.011(3) 0.002(3)
C16 0.054(5) 0.031(4) 0.073(6) -0.003(4) 0.015(4) 0.001(3)
C17 0.080(6) 0.038(4) 0.063(5) 0.009(4) 0.023(5) 0.005(4)
C18 0.080(6) 0.040(4) 0.066(6) 0.008(4) 0.037(5) 0.002(4)
C19 0.062(5) 0.033(4) 0.066(5) 0.008(4) 0.028(4) 0.004(4)
C20 0.041(4) 0.029(3) 0.046(4) 0.003(3) 0.014(3) -0.005(3)
N21 0.037(3) 0.031(3) 0.043(3) 0.001(3) 0.012(3) -0.004(2)
C22 0.040(4) 0.040(4) 0.043(4) 0.003(3) -0.005(3) 0.002(3)
C23 0.033(4) 0.044(4) 0.040(4) -0.002(3) 0.000(3) 0.004(3)
C24 0.049(5) 0.081(6) 0.049(5) 0.010(5) 0.008(4) 0.009(5)
C25 0.052(5) 0.046(4) 0.039(4) 0.006(4) 0.001(3) 0.002(4)
C26 0.077(6) 0.038(4) 0.076(6) -0.008(4) 0.018(5) 0.001(4)
C27 0.075(6) 0.040(5) 0.091(7) 0.007(5) 0.034(6) -0.007(4)
C28 0.060(5) 0.062(6) 0.055(5) 0.009(4) 0.012(4) -0.002(4)
C29 0.077(6) 0.050(5) 0.051(5) -0.009(4) 0.009(4) -0.002(4)
C30 0.060(5) 0.044(5) 0.056(5) 0.002(4) 0.006(4) -0.006(4)
O31 0.034(3) 0.042(3) 0.047(3) 0.002(2) 0.006(2) 0.012(2)
C31 0.045(4) 0.043(5) 0.061(5) 0.005(4) -0.001(4) -0.006(4)
N32 0.041(4) 0.037(3) 0.088(5) -0.005(4) 0.012(3) 0.002(3)
C33 0.058(6) 0.087(7) 0.105(8) 0.037(6) 0.024(6) 0.024(5)
C34 0.088(7) 0.048(5) 0.135(10) -0.013(6) 0.037(7) 0.010(5)
Cl3 0.0521(10) 0.0390(9) 0.0578(11) -0.0062(9) 0.0182(9) -0.0058(8)
O41 0.041(3) 0.042(3) 0.079(4) 0.010(3) 0.009(3) 0.003(3)
C41 0.046(5) 0.056(5) 0.063(5) 0.010(4) 0.015(4) -0.002(4)
N42 0.041(4) 0.052(4) 0.078(5) 0.005(4) 0.002(3) 0.004(3)
C43 0.043(5) 0.122(10) 0.163(12) 0.067(9) 0.019(6) -0.011(6)
C44 0.051(6) 0.074(7) 0.131(10) -0.009(7) -0.007(6) 0.014(5)

loop_
_atom_type_symbol
_atom_type_description
_atom_type_scat_dispersion_real
_atom_type_scat_dispersion_imag
_atom_type_scat_source
C C 0.0181 0.0091 'International Tables Vol C Tables 4.2.6.8 and 6.1.1.4'
H H 0.0000 0.0000 'International Tables Vol C Tables 4.2.6.8 and 6.1.1.4'
N N 0.0311 0.0180 'International Tables Vol C Tables 4.2.6.8 and 6.1.1.4'
O O 0.0492 0.0322 'International Tables Vol C Tables 4.2.6.8 and 6.1.1.4'
Cl Cl 0.3639 0.7018 'International Tables Vol C Tables 4.2.6.8 and 6.1.1.4'
Cr Cr -0.1635 2.4439 'International Tables Vol C Tables 4.2.6.8 and 6.1.1.4'

loop_
_geom_angle_atom_site_label_1
_geom_angle_atom_site_label_2
_geom_angle_atom_site_label_3
_geom_angle
O31 Cr1 N21 168.4(2)
O31 Cr1 N1 91.1(2)
N21 Cr1 N1 84.7(2)
O31 Cr1 N11 87.5(2)
N21 Cr1 N11 81.2(2)
N1 Cr1 N11 81.7(2)
O31 Cr1 Cl2 92.86(15)
N21 Cr1 Cl2 98.27(16)
N1 Cr1 Cl2 94.62(16)
N11 Cr1 Cl2 176.34(16)
O31 Cr1 Cl1 92.65(15)
N21 Cr1 Cl1 90.06(17)
N1 Cr1 Cl1 171.13(16)
N11 Cr1 Cl1 90.38(16)
Cl2 Cr1 Cl1 93.24(8)
C9 N1 C2 105.6(5)
C9 N1 Cr1 113.3(4)
C2 N1 Cr1 140.4(4)
C3 C2 N1 131.7(6)
C3 C2 C7 120.1(6)
N1 C2 C7 108.2(6)
C2 C3 C4 117.7(7)
C5 C4 C3 121.3(7)
C6 C5 C4 122.3(7)
C5 C6 C7 116.0(7)
N8 C7 C6 131.4(7)
N8 C7 C2 106.1(6)
C6 C7 C2 122.4(7)
C9 N8 C7 107.6(5)
N8 C9 N1 112.5(6)
N8 C9 C10 126.0(6)
N1 C9 C10 121.5(5)
C9 C10 N11 110.7(5)
C12 N11 C10 111.9(5)
C12 N11 C22 108.6(5)
C10 N11 C22 107.0(5)
C12 N11 Cr1 107.4(4)
C10 N11 Cr1 106.8(4)
C22 N11 Cr1 115.2(4)
C13 C12 N11 111.8(5)
N21 C13 N14 112.7(6)
N21 C13 C12 122.2(6)
N14 C13 C12 125.1(6)
C13 N14 C15 107.5(6)
C16 C15 N14 132.9(7)
C16 C15 C20 121.3(7)
N14 C15 C20 105.7(6)
C15 C16 C17 117.7(7)
C16 C17 C18 122.3(8)
C17 C18 C19 121.0(8)
C20 C19 C18 116.2(7)
C19 C20 N21 130.7(6)
C19 C20 C15 121.5(6)
N21 C20 C15 107.8(6)
C13 N21 C20 106.3(6)
C13 N21 Cr1 113.9(4)
C20 N21 Cr1 139.2(5)
N11 C22 C23 114.8(6)
C22 C23 C24 110.0(6)
C25 C24 C23 113.2(6)
C30 C25 C26 118.0(8)
C30 C25 C24 121.0(8)
C26 C25 C24 121.0(8)
C25 C26 C27 120.3(8)
C28 C27 C26 120.8(8)
C27 C28 C29 119.8(8)
C28 C29 C30 120.1(8)
C25 C30 C29 121.0(8)
C31 O31 Cr1 129.5(5)
O31 C31 N32 124.6(8)
C31 N32 C34 122.4(8)
C31 N32 C33 120.5(7)
C34 N32 C33 117.1(8)
O41 C41 N42 126.3(8)
C41 N42 C44 122.1(8)
C41 N42 C43 119.4(8)
C44 N42 C43 118.4(7)

loop_
_geom_bond_atom_site_label_1
_geom_bond_atom_site_label_2
_geom_bond_distance
Cr1 O31 2.019(5)
Cr1 N21 2.039(6)
Cr1 N1 2.043(5)
Cr1 N11 2.189(6)
Cr1 Cl2 2.299(2)
Cr1 Cl1 2.327(2)
N1 C9 1.341(8)
N1 C2 1.402(8)
C2 C3 1.385(9)
C2 C7 1.403(9)
C3 C4 1.389(10)
C4 C5 1.388(11)
C5 C6 1.379(11)
C6 C7 1.396(10)
C7 N8 1.392(8)
N8 C9 1.334(8)
C9 C10 1.477(9)
C10 N11 1.503(8)
N11 C12 1.495(8)
N11 C22 1.510(8)
C12 C13 1.479(9)
C13 N21 1.311(8)
C13 N14 1.348(8)
N14 C15 1.385(9)
C15 C16 1.376(10)
C15 C20 1.409(9)
C16 C17 1.379(11)
C17 C18 1.388(11)
C18 C19 1.416(11)
C19 C20 1.397(10)
C20 N21 1.403(8)
C22 C23 1.521(10)
C23 C24 1.525(10)
C24 C25 1.517(11)
C25 C30 1.375(11)
C25 C26 1.377(11)
C26 C27 1.403(12)
C27 C28 1.341(12)
C28 C29 1.367(12)
C29 C30 1.391(11)
O31 C31 1.233(9)
C31 N32 1.312(10)
N32 C34 1.473(11)
N32 C33 1.491(12)
O41 C41 1.229(9)
C41 N42 1.319(10)
N42 C44 1.444(11)
N42 C43 1.471(12)

loop_
_geom_hbond_atom_site_label_D
_geom_hbond_atom_site_label_H
_geom_hbond_atom_site_label_A
_geom_hbond_distance_DH
_geom_hbond_distance_HA
_geom_hbond_distance_DA
_geom_hbond_angle_DHA
N8 H8 O41 0.9000(10) 1.863(10) 2.756(8) 171(4)
N14 H14 Cl3 0.9000(10) 2.223(18) 3.085(6) 160(5)
